data_7027218
loop_
_publ_author_name
'Distler, Anne'
'Lohse, Douglas L.'
'Sevov, Slavi C.'

_publ_section_title
;
 Chains, planes, and tunnels of metal diphosphonates: synthesis,
 structure, and characterization of Na3Co(O3PCH2PO3)(OH),
 Na3Mg(O3PCH2PO3)F&#x00B7;H2O, Na2Co(O3PCH2PO3)&#x00B7;H2O,
 NaCo2(O3PCH2CH2CH2PO3)(OH), and Co2(O3PCH2PO3)(H2O)
;
_journal_issue 11
_journal_name_full 'Journal of the Chemical Society, Dalton Transactions'
_journal_page_first 1805
_journal_paper_doi 10.1039/a809671f
_journal_year 1999
_chemical_formula_sum 'C H4 Co Na2 O7 P2'
_chemical_formula_weight 294.89
_chemical_name_common 'sodium-cobalt methylene diphosphonate'
_chemical_name_systematic
;
 Na2Co(O3PCH2PO3)*(H2O)
;
_space_group_IT_number 19
_symmetry_cell_setting orthorhombic
_symmetry_space_group_name_Hall 'P 2ac 2ab'
_symmetry_space_group_name_H-M 'P 21 21 21'
_atom_sites_solution_hydrogens geom
_atom_sites_solution_primary direct
_atom_sites_solution_secondary difmap
_audit_creation_method SHELXL
_cell_angle_alpha 90.00
_cell_angle_beta 90.00
_cell_angle_gamma 90.00
_cell_formula_units_Z 8
_cell_length_a 8.997(1)
_cell_length_b 10.348(2)
_cell_length_c 16.260(3)
_cell_measurement_temperature 293(2)
_cell_volume 1513.8(4)
_computing_cell_refinement CAD4_(Enraf-Nonius,_1977)
_computing_data_collection CAD4_(Enraf-Nonius,_1977)
_computing_data_reduction SDP_Package_(Enraf-Nonius,_1985)
_computing_molecular_graphics SHELXTL-V5.0
_computing_publication_material SHELXTL-V5.0
_computing_structure_refinement 'SHELXL-93 (Sheldrick, 1993)'
_computing_structure_solution 'SHELXS-86 (Sheldrick, 1990)'
_diffrn_ambient_temperature 293(2)
_diffrn_measurement_device 'Enraf-Nonius CAD4'
_diffrn_measurement_method omega-2theta
_diffrn_radiation_monochromator graphite
_diffrn_radiation_source 'fine-focus sealed tube'
_diffrn_radiation_type MoK\a
_diffrn_radiation_wavelength 0.71073
_diffrn_reflns_av_R_equivalents 0.0000
_diffrn_reflns_av_sigmaI/netI 0.0326
_diffrn_reflns_limit_h_max 8
_diffrn_reflns_limit_h_min 0
_diffrn_reflns_limit_k_max 9
_diffrn_reflns_limit_k_min 0
_diffrn_reflns_limit_l_max 15
_diffrn_reflns_limit_l_min 0
_diffrn_reflns_number 841
_diffrn_reflns_theta_max 19.95
_diffrn_reflns_theta_min 2.33
_diffrn_standards_decay_% 0
_diffrn_standards_interval_time '2 hours'
_diffrn_standards_number 3
_exptl_absorpt_coefficient_mu 2.803
_exptl_crystal_colour deep-purple
_exptl_crystal_density_diffrn 2.588
_exptl_crystal_description needle
_exptl_crystal_F_000 1160
_exptl_crystal_size_max 0.20
_exptl_crystal_size_mid 0.02
_exptl_crystal_size_min 0.02
_refine_diff_density_max 0.312
_refine_diff_density_min -0.260
_refine_diff_density_rms 0.072
_refine_ls_abs_structure_details 'Flack H D (1983), Acta Cryst. A39, 876-881'
_refine_ls_abs_structure_Flack 0.03(3)
_refine_ls_extinction_coef 0.0006(3)
_refine_ls_extinction_expression Fc^*^=kFc[1+0.001xFc^2^\l^3^/sin(2\q)]^-1/4^
_refine_ls_extinction_method SHELXL
_refine_ls_goodness_of_fit_all 1.077
_refine_ls_goodness_of_fit_obs 1.065
_refine_ls_matrix_type full
_refine_ls_number_parameters 268
_refine_ls_number_reflns 841
_refine_ls_number_restraints 0
_refine_ls_restrained_S_all 1.077
_refine_ls_restrained_S_obs 1.065
_refine_ls_R_factor_all 0.0260
_refine_ls_R_factor_obs 0.0228
_refine_ls_shift/esd_max -2.714
_refine_ls_shift/esd_mean 0.013
_refine_ls_structure_factor_coef Fsqd
_refine_ls_weighting_details 'w=1/[\s^2^(Fo^2^)+(0.0432P)^2^+0.3961P] where P=(Fo^2^+2Fc^2^)/3'
_refine_ls_weighting_scheme calc
_refine_ls_wR_factor_all 0.0627
_refine_ls_wR_factor_obs 0.0593
_reflns_number_observed 793
_reflns_number_total 841
_reflns_observed_criterion >2sigma(I)
_cod_data_source_file 809671fsup1.cif
_cod_data_source_block 3
_cod_depositor_comments
;
The following automatic conversions were performed:

'_refine_ls_weighting_scheme' value 'calc
w=1/[\s^2^(Fo^2^)+(0.0432P)^2^+0.3961P] where P=(Fo^2^+2Fc^2^)/3' was
changed to 'calc'. New tag '_refine_ls_weighting_details' was
created. The value of the new tag was set to
'w=1/[\s^2^(Fo^2^)+(0.0432P)^2^+0.3961P] where P=(Fo^2^+2Fc^2^)/3'.

Automatic conversion script
Id: cif_fix_values 3143 2015-03-26 13:38:13Z robertas 
;
_cod_original_sg_symbol_H-M P2(1)2(1)2(1)
_cod_database_code 7027218

loop_
_symmetry_equiv_pos_as_xyz
'x, y, z'
'-x+1/2, -y, z+1/2'
'-x, y+1/2, -z+1/2'
'x+1/2, -y+1/2, -z'

loop_
_atom_site_aniso_label
_atom_site_aniso_U_11
_atom_site_aniso_U_22
_atom_site_aniso_U_33
_atom_site_aniso_U_23
_atom_site_aniso_U_13
_atom_site_aniso_U_12
Co1 0.0175(7) 0.0107(7) 0.0126(7) -0.0002(6) 0.0022(6) 0.0009(7)
Co2 0.0160(7) 0.0092(7) 0.0124(7) -0.0005(6) 0.0013(5) -0.0022(7)
P1 0.0153(15) 0.0108(14) 0.0114(13) 0.0013(12) -0.0012(11) -0.0020(14)
P2 0.0172(14) 0.0101(14) 0.0103(13) -0.0001(12) 0.0031(11) -0.0017(14)
P3 0.0167(14) 0.0089(15) 0.0104(13) 0.0016(12) 0.0029(12) 0.0005(13)
P4 0.0113(14) 0.0096(15) 0.0118(14) -0.0014(12) 0.0020(10) 0.0004(12)
Na1 0.035(2) 0.025(2) 0.038(2) -0.011(2) 0.018(2) -0.005(2)
Na2 0.019(2) 0.022(2) 0.021(2) -0.007(2) 0.004(2) -0.001(2)
Na3 0.038(2) 0.018(2) 0.017(2) 0.001(2) 0.005(2) 0.000(2)
Na4 0.035(2) 0.035(3) 0.012(2) -0.007(2) 0.001(2) 0.011(2)
O1 0.030(4) 0.023(4) 0.013(4) 0.010(3) 0.005(4) 0.009(3)
O2 0.020(4) 0.010(3) 0.030(4) 0.002(3) 0.008(3) 0.000(3)
O3 0.025(4) 0.018(4) 0.009(3) -0.002(3) 0.001(3) 0.001(3)
O4 0.014(3) 0.015(4) 0.017(3) -0.004(3) 0.003(3) -0.001(3)
O5 0.026(4) 0.012(4) 0.017(4) -0.001(3) 0.007(3) -0.001(3)
O6 0.023(4) 0.025(4) 0.013(3) 0.001(3) 0.005(3) 0.002(3)
O7 0.019(4) 0.012(3) 0.014(4) 0.001(3) 0.002(3) 0.003(3)
O8 0.029(4) 0.031(4) 0.017(4) -0.006(4) 0.012(4) -0.017(4)
O9 0.012(4) 0.024(4) 0.017(3) -0.001(3) 0.000(3) -0.001(3)
O10 0.028(4) 0.015(3) 0.016(4) -0.004(3) 0.007(3) -0.004(3)
O11 0.015(4) 0.026(4) 0.021(4) 0.004(3) -0.001(3) -0.004(3)
O12 0.021(5) 0.022(4) 0.016(4) 0.005(3) 0.003(3) 0.008(3)
O13 0.052(7) 0.040(6) 0.052(6) 0.008(5) 0.020(6) -0.008(6)
O14 0.041(5) 0.019(5) 0.025(4) -0.006(4) -0.012(4) 0.002(5)
C1 0.024(6) 0.012(7) 0.008(6) 0.007(6) 0.004(5) -0.006(6)
C2 0.020(6) 0.000(6) 0.020(6) -0.009(5) -0.006(5) -0.015(6)

loop_
_atom_site_label
_atom_site_type_symbol
_atom_site_fract_x
_atom_site_fract_y
_atom_site_fract_z
_atom_site_U_iso_or_equiv
_atom_site_thermal_displace_type
_atom_site_occupancy
_atom_site_calc_flag
Co1 Co 0.77532(13) 0.88886(11) 0.91723(7) 0.0136(4) Uani 1 d
Co2 Co 0.79093(14) 1.37746(11) 0.94511(7) 0.0125(4) Uani 1 d
P1 P 1.0718(3) 0.8791(3) 1.03543(15) 0.0125(7) Uani 1 d
P2 P 0.7930(3) 1.6145(2) 0.82527(13) 0.0126(6) Uani 1 d
P3 P 0.8034(3) 1.1529(2) 0.80823(14) 0.0120(6) Uani 1 d
P4 P 0.5629(3) 1.1398(2) 0.93736(14) 0.0109(7) Uani 1 d
Na1 Na 1.0035(4) 0.8857(4) 0.7504(2) 0.0323(10) Uani 1 d
Na2 Na 0.3921(4) 0.8719(4) 0.9676(2) 0.0210(9) Uani 1 d
Na3 Na 0.6077(4) 1.3653(4) 1.1086(2) 0.0246(9) Uani 1 d
Na4 Na 0.8358(4) 1.0811(4) 0.5947(2) 0.0274(11) Uani 1 d
O1 O 0.6206(9) 1.0088(6) 0.9655(4) 0.022(2) Uani 1 d
O2 O 0.8640(7) 1.0230(6) 0.8375(4) 0.020(2) Uani 1 d
O3 O 0.8128(7) 1.5624(6) 0.7398(3) 0.017(2) Uani 1 d
O4 O 0.8775(7) 1.2629(6) 0.8567(4) 0.015(2) Uani 1 d
O5 O 0.8244(7) 1.7598(5) 0.8299(4) 0.019(2) Uani 1 d
O6 O 0.8222(7) 1.1765(6) 0.7175(4) 0.020(2) Uani 1 d
O7 O 0.8853(7) 1.5396(6) 0.8887(3) 0.015(2) Uani 1 d
O8 O 0.6369(9) 1.2487(7) 0.9826(4) 0.026(2) Uani 1 d
O9 O 0.9049(6) 0.8784(6) 1.0191(3) 0.018(2) Uani 1 d
O10 O 0.6389(9) 0.7512(6) 0.9846(4) 0.020(2) Uani 1 d
O11 O 0.8936(7) 1.3567(6) 1.0545(4) 0.020(2) Uani 1 d
O12 O 0.6553(8) 1.5147(6) 1.0087(4) 0.020(2) Uani 1 d
O13 O 0.7378(12) 1.1351(11) 1.1505(8) 0.048(3) Uani 1 d
H1 H 0.7884(135) 1.1551(129) 1.1333(72) 0.017(48) Uiso 1 d
H2 H 0.8229(266) 1.1363(211) 1.1860(100) 0.176(93) Uiso 1 d
O14 O 0.3752(9) 0.8737(9) 0.8269(4) 0.029(2) Uani 1 d
H3 H 0.2991(113) 0.9297(83) 0.8106(51) 0.016(27) Uiso 1 d
H4 H 0.3316(100) 0.8237(83) 0.8064(53) 0.000(32) Uiso 1 d
C1 C 0.6064(11) 1.1547(12) 0.8296(6) 0.015(3) Uani 1 d
H5 H 0.5684(88) 1.0791(82) 0.8035(48) 0.000(23) Uiso 1 d
H6 H 0.5728(97) 1.2170(89) 0.8072(52) 0.009(31) Uiso 1 d
C2 C 0.5995(11) 1.5981(12) 0.8555(6) 0.013(3) Uani 1 d
H7 H 0.5534(141) 1.6704(121) 0.8146(71) 0.072(43) Uiso 1 d
H8 H 0.5770(98) 1.5365(89) 0.8452(51) 0.000(31) Uiso 1 d

loop_
_atom_type_symbol
_atom_type_description
_atom_type_scat_dispersion_real
_atom_type_scat_dispersion_imag
_atom_type_scat_source
C C 0.0033 0.0016 'International Tables Vol C Tables 4.2.6.8 and 6.1.1.4'
O O 0.0106 0.0060 'International Tables Vol C Tables 4.2.6.8 and 6.1.1.4'
P P 0.1023 0.0942 'International Tables Vol C Tables 4.2.6.8 and 6.1.1.4'
Co Co 0.3494 0.9721 'International Tables Vol C Tables 4.2.6.8 and 6.1.1.4'
Na Na 0.0362 0.0249 'International Tables Vol C Tables 4.2.6.8 and 6.1.1.4'
H H 0.0000 0.0000 'International Tables Vol C Tables 4.2.6.8 and 6.1.1.4'

loop_
_geom_angle_atom_site_label_1
_geom_angle_atom_site_label_2
_geom_angle_atom_site_label_3
_geom_angle
_geom_angle_site_symmetry_1
_geom_angle_site_symmetry_3
O5 Co1 O1 146.9(3) 1_545 .
O5 Co1 O9 114.7(3) 1_545 .
O1 Co1 O9 96.4(3) . .
O5 Co1 O2 85.3(2) 1_545 .
O1 Co1 O2 95.6(3) . .
O9 Co1 O2 109.1(3) . .
O5 Co1 O10 92.5(2) 1_545 .
O1 Co1 O10 79.6(2) . .
O9 Co1 O10 83.0(3) . .
O2 Co1 O10 167.5(3) . .
O5 Co1 Na4 143.8(2) 1_545 2_675
O1 Co1 Na4 49.4(2) . 2_675
O9 Co1 Na4 54.9(2) . 2_675
O2 Co1 Na4 130.5(2) . 2_675
O10 Co1 Na4 53.8(2) . 2_675
O5 Co1 Na1 45.1(2) 1_545 .
O1 Co1 Na1 136.9(2) . .
O9 Co1 Na1 107.7(2) . .
O2 Co1 Na1 43.2(2) . .
O10 Co1 Na1 137.3(2) . .
Na4 Co1 Na1 161.27(11) 2_675 .
O5 Co1 Na2 78.2(2) 1_545 4_567
O1 Co1 Na2 118.6(2) . 4_567
O9 Co1 Na2 48.7(2) . 4_567
O2 Co1 Na2 138.7(2) . 4_567
O10 Co1 Na2 52.1(2) . 4_567
Na4 Co1 Na2 70.61(9) 2_675 4_567
Na1 Co1 Na2 103.97(10) . 4_567
O5 Co1 Na2 110.2(2) 1_545 .
O1 Co1 Na2 43.3(2) . .
O9 Co1 Na2 111.5(2) . .
O2 Co1 Na2 123.7(2) . .
O10 Co1 Na2 45.8(2) . .
Na4 Co1 Na2 58.10(9) 2_675 .
Na1 Co1 Na2 140.36(9) . .
Na2 Co1 Na2 97.59(7) 4_567 .
O11 Co2 O8 88.7(3) . .
O11 Co2 O4 112.9(3) . .
O8 Co2 O4 95.3(3) . .
O11 Co2 O7 106.6(3) . .
O8 Co2 O7 160.2(3) . .
O4 Co2 O7 90.1(2) . .
O11 Co2 O12 84.6(3) . .
O8 Co2 O12 84.3(3) . .
O4 Co2 O12 162.5(2) . .
O7 Co2 O12 84.9(2) . .
O11 Co2 Na2 63.2(2) . 4_577
O8 Co2 Na2 128.1(2) . 4_577
O4 Co2 Na2 134.8(2) . 4_577
O7 Co2 Na2 53.8(2) . 4_577
O12 Co2 Na2 52.4(2) . 4_577
O11 Co2 Na3 59.2(2) . .
O8 Co2 Na3 49.8(2) . .
O4 Co2 Na3 141.6(2) . .
O7 Co2 Na3 128.2(2) . .
O12 Co2 Na3 46.8(2) . .
Na2 Co2 Na3 78.41(9) 4_577 .
O12 P1 O10 110.3(4) 4_577 4_567
O12 P1 O9 114.2(4) 4_577 .
O10 P1 O9 110.6(4) 4_567 .
O12 P1 C2 107.6(5) 4_577 4_577
O10 P1 C2 105.8(5) 4_567 4_577
O9 P1 C2 107.9(4) . 4_577
O12 P1 Na2 150.7(3) 4_577 4_567
O10 P1 Na2 56.7(3) 4_567 4_567
O9 P1 Na2 58.2(3) . 4_567
C2 P1 Na2 101.5(4) 4_577 4_567
O12 P1 Na2 52.0(3) 4_577 1_655
O10 P1 Na2 61.9(3) 4_567 1_655
O9 P1 Na2 149.0(3) . 1_655
C2 P1 Na2 103.0(3) 4_577 1_655
Na2 P1 Na2 117.85(10) 4_567 1_655
O3 P2 O5 112.1(3) . .
O3 P2 O7 112.2(4) . .
O5 P2 O7 111.2(4) . .
O3 P2 C2 109.3(4) . .
O5 P2 C2 104.8(5) . .
O7 P2 C2 106.8(4) . .
O3 P2 Na1 47.0(3) . 3_756
O5 P2 Na1 129.2(3) . 3_756
O7 P2 Na1 65.2(2) . 3_756
C2 P2 Na1 125.3(4) . 3_756
O6 P3 O2 114.1(4) . .
O6 P3 O4 109.5(4) . .
O2 P3 O4 109.7(4) . .
O6 P3 C1 107.3(5) . .
O2 P3 C1 107.4(5) . .
O4 P3 C1 108.6(5) . .
O6 P3 Na3 110.1(3) . 4_577
O2 P3 Na3 59.2(3) . 4_577
O4 P3 Na3 55.3(3) . 4_577
C1 P3 Na3 142.5(3) . 4_577
O6 P3 Na1 60.8(3) . 3_756
O2 P3 Na1 125.2(3) . 3_756
O4 P3 Na1 48.9(2) . 3_756
C1 P3 Na1 126.7(4) . 3_756
Na3 P3 Na1 71.60(11) 4_577 3_756
O6 P3 Na1 78.7(3) . .
O2 P3 Na1 35.8(3) . .
O4 P3 Na1 120.7(3) . .
C1 P3 Na1 125.2(4) . .
Na3 P3 Na1 66.54(11) 4_577 .
Na1 P3 Na1 104.27(7) 3_756 .
O8 P4 O1 111.7(4) . .
O8 P4 O11 112.4(4) . 4_477
O1 P4 O11 109.6(4) . 4_477
O8 P4 C1 108.4(5) . .
O1 P4 C1 107.1(5) . .
O11 P4 C1 107.4(4) 4_477 .
O8 P4 Na2 141.8(3) . .
O1 P4 Na2 49.3(3) . .
O11 P4 Na2 62.0(3) 4_477 .
C1 P4 Na2 109.1(4) . .
O2 Na1 O4 170.4(3) . 3_746
O2 Na1 O5 69.7(2) . 1_545
O4 Na1 O5 113.3(3) 3_746 1_545
O2 Na1 O3 82.6(2) . 3_746
O4 Na1 O3 98.0(2) 3_746 3_746
O5 Na1 O3 143.3(3) 1_545 3_746
O2 Na1 O13 89.0(3) . 2_674
O4 Na1 O13 83.2(3) 3_746 2_674
O5 Na1 O13 75.4(3) 1_545 2_674
O3 Na1 O13 129.1(3) 3_746 2_674
O2 Na1 O6 131.9(3) . 3_746
O4 Na1 O6 57.5(2) 3_746 3_746
O5 Na1 O6 81.6(2) 1_545 3_746
O3 Na1 O6 101.0(2) 3_746 3_746
O13 Na1 O6 120.7(3) 2_674 3_746
O2 Na1 O7 108.4(2) . 3_746
O4 Na1 O7 65.0(2) 3_746 3_746
O5 Na1 O7 157.0(3) 1_545 3_746
O3 Na1 O7 54.6(2) 3_746 3_746
O13 Na1 O7 81.7(3) 2_674 3_746
O6 Na1 O7 112.4(2) 3_746 3_746
O2 Na1 P3 160.4(2) . 3_746
O4 Na1 P3 28.8(2) 3_746 3_746
O5 Na1 P3 96.7(2) 1_545 3_746
O3 Na1 P3 102.6(2) 3_746 3_746
O13 Na1 P3 101.6(3) 2_674 3_746
O6 Na1 P3 28.83(14) 3_746 3_746
O7 Na1 P3 89.6(2) 3_746 3_746
O2 Na1 P2 95.1(2) . 3_746
O4 Na1 P2 81.9(2) 3_746 3_746
O5 Na1 P2 164.8(2) 1_545 3_746
O3 Na1 P2 26.41(14) 3_746 3_746
O13 Na1 P2 106.4(3) 2_674 3_746
O6 Na1 P2 109.2(2) 3_746 3_746
O7 Na1 P2 28.24(13) 3_746 3_746
P3 Na1 P2 97.66(12) 3_746 3_746
O2 Na1 Co1 36.6(2) . .
O4 Na1 Co1 148.3(2) 3_746 .
O5 Na1 Co1 35.42(14) 1_545 .
O3 Na1 Co1 110.2(2) 3_746 .
O13 Na1 Co1 89.7(3) 2_674 .
O6 Na1 Co1 101.7(2) 3_746 .
O7 Na1 Co1 144.4(2) 3_746 .
P3 Na1 Co1 125.96(14) 3_746 .
P2 Na1 Co1 129.63(13) 3_746 .
O2 Na1 P3 22.2(2) . .
O4 Na1 P3 149.0(2) 3_746 .
O5 Na1 P3 86.5(2) 1_545 .
O3 Na1 P3 74.7(2) 3_746 .
O13 Na1 P3 79.0(3) 2_674 .
O6 Na1 P3 152.9(2) 3_746 .
O7 Na1 P3 87.3(2) 3_746 .
P3 Na1 P3 176.8(2) 3_746 .
P2 Na1 P3 79.14(11) 3_746 .
Co1 Na1 P3 57.13(7) . .
O2 Na1 Na3 47.3(2) . 4_577
O4 Na1 Na3 136.7(2) 3_746 4_577
O5 Na1 Na3 102.6(2) 1_545 4_577
O3 Na1 Na3 41.36(15) 3_746 4_577
O13 Na1 Na3 130.5(3) 2_674 4_577
O6 Na1 Na3 107.4(2) 3_746 4_577
O7 Na1 Na3 90.8(2) 3_746 4_577
P3 Na1 Na3 127.35(14) 3_746 4_577
P2 Na1 Na3 64.42(10) 3_746 4_577
Co1 Na1 Na3 68.89(9) . 4_577
P3 Na1 Na3 51.75(9) . 4_577
O14 Na2 O12 95.4(3) . 4_477
O14 Na2 O1 92.1(3) . .
O12 Na2 O1 116.4(2) 4_477 .
O14 Na2 O7 157.5(3) . 4_477
O12 Na2 O7 70.1(2) 4_477 4_477
O1 Na2 O7 80.0(2) . 4_477
O14 Na2 O10 99.7(3) . .
O12 Na2 O10 164.8(3) 4_477 .
O1 Na2 O10 64.2(2) . .
O7 Na2 O10 95.7(2) 4_477 .
O14 Na2 O9 95.4(3) . 4_467
O12 Na2 O9 120.0(2) 4_477 4_467
O1 Na2 O9 122.0(3) . 4_467
O7 Na2 O9 106.7(2) 4_477 4_467
O10 Na2 O9 57.8(2) . 4_467
O14 Na2 O10 103.5(3) . 4_467
O12 Na2 O10 56.9(2) 4_477 4_467
O1 Na2 O10 163.4(2) . 4_467
O7 Na2 O10 83.4(2) 4_477 4_467
O10 Na2 O10 117.77(14) . 4_467
O9 Na2 O10 63.1(2) 4_467 4_467
O14 Na2 O11 82.3(3) . 4_477
O12 Na2 O11 63.3(2) 4_477 4_477
O1 Na2 O11 55.4(2) . 4_477
O7 Na2 O11 75.9(2) 4_477 4_477
O10 Na2 O11 119.6(2) . 4_477
O9 Na2 O11 176.2(2) 4_467 4_477
O10 Na2 O11 120.3(2) 4_467 4_477
O14 Na2 P1 91.5(2) . 4_467
O12 Na2 P1 149.8(2) 4_477 4_467
O1 Na2 P1 92.7(2) . 4_467
O7 Na2 P1 109.7(2) 4_477 4_467
O10 Na2 P1 29.6(2) . 4_467
O9 Na2 P1 29.87(15) 4_467 4_467
O10 Na2 P1 92.8(2) 4_467 4_467
O11 Na2 P1 146.9(2) 4_477 4_467
O14 Na2 P1 107.1(2) . 1_455
O12 Na2 P1 28.9(2) 4_477 1_455
O1 Na2 P1 139.5(2) . 1_455
O7 Na2 P1 68.6(2) 4_477 1_455
O10 Na2 P1 141.5(2) . 1_455
O9 Na2 P1 92.0(2) 4_467 1_455
O10 Na2 P1 29.3(2) 4_467 1_455
O11 Na2 P1 91.5(2) 4_477 1_455
P1 Na2 P1 121.29(13) 4_467 1_455
O14 Na2 Co2 115.6(3) . 4_477
O12 Na2 Co2 43.5(2) 4_477 4_477
O1 Na2 Co2 76.9(2) . 4_477
O7 Na2 Co2 42.28(14) 4_477 4_477
O10 Na2 Co2 127.9(2) . 4_477
O9 Na2 Co2 144.1(2) 4_467 4_477
O10 Na2 Co2 90.9(2) 4_467 4_477
O11 Na2 Co2 39.46(13) 4_477 4_477
P1 Na2 Co2 151.01(13) 4_467 4_477
P1 Na2 Co2 62.69(8) 1_455 4_477
O14 Na2 P4 82.6(3) . .
O12 Na2 P4 91.5(2) 4_477 .
O1 Na2 P4 27.5(2) . .
O7 Na2 P4 80.8(2) 4_477 .
O10 Na2 P4 91.3(2) . .
O9 Na2 P4 148.4(2) 4_467 .
O10 Na2 P4 148.1(2) 4_467 .
O11 Na2 P4 28.49(13) 4_477 .
P1 Na2 P4 118.57(12) 4_467 .
P1 Na2 P4 118.78(13) 1_455 .
Co2 Na2 P4 59.12(8) 4_477 .
O12 Na3 O3 111.7(3) . 2_685
O12 Na3 O8 73.2(2) . .
O3 Na3 O8 153.7(3) 2_685 .
O12 Na3 O4 132.0(3) . 4_477
O3 Na3 O4 102.3(2) 2_685 4_477
O8 Na3 O4 90.9(3) . 4_477
O12 Na3 O2 95.5(2) . 4_477
O3 Na3 O2 79.2(2) 2_685 4_477
O8 Na3 O2 126.8(3) . 4_477
O4 Na3 O2 58.2(2) 4_477 4_477
O12 Na3 O11 67.3(2) . .
O3 Na3 O11 90.9(2) 2_685 .
O8 Na3 O11 66.6(2) . .
O4 Na3 O11 146.2(3) 4_477 .
O2 Na3 O11 155.6(3) 4_477 .
O12 Na3 O13 133.3(3) . .
O3 Na3 O13 85.5(3) 2_685 .
O8 Na3 O13 74.2(3) . .
O4 Na3 O13 80.7(3) 4_477 .
O2 Na3 O13 131.0(3) 4_477 .
O11 Na3 O13 69.4(3) . .
O12 Na3 P3 121.6(2) . 4_477
O3 Na3 P3 83.8(2) 2_685 4_477
O8 Na3 P3 116.5(2) . 4_477
O4 Na3 P3 30.1(2) 4_477 4_477
O2 Na3 P3 29.9(2) 4_477 4_477
O11 Na3 P3 170.8(2) . 4_477
O13 Na3 P3 102.6(3) . 4_477
O12 Na3 Co2 43.1(2) . .
O3 Na3 Co2 126.3(2) 2_685 .
O8 Na3 Co2 40.1(2) . .
O4 Na3 Co2 130.0(2) 4_477 .
O2 Na3 Co2 134.8(2) 4_477 .
O11 Na3 Co2 39.52(13) . .
O13 Na3 Co2 91.2(3) . .
P3 Na3 Co2 148.13(13) 4_477 .
O12 Na3 Na1 91.0(2) . 4_477
O3 Na3 Na1 43.5(2) 2_685 4_477
O8 Na3 Na1 160.4(2) . 4_477
O4 Na3 Na1 91.2(2) 4_477 4_477
O2 Na3 Na1 41.4(2) 4_477 4_477
O11 Na3 Na1 118.6(2) . 4_477
O13 Na3 Na1 125.4(3) . 4_477
P3 Na3 Na1 61.71(10) 4_477 4_477
Co2 Na3 Na1 130.84(14) . 4_477
O12 Na3 Na1 173.0(2) . 2_675
O3 Na3 Na1 74.7(2) 2_685 2_675
O8 Na3 Na1 102.4(2) . 2_675
O4 Na3 Na1 41.6(2) 4_477 2_675
O2 Na3 Na1 82.7(2) 4_477 2_675
O11 Na3 Na1 116.4(2) . 2_675
O13 Na3 Na1 48.3(3) . 2_675
P3 Na3 Na1 54.98(10) 4_477 2_675
Co2 Na3 Na1 135.74(14) . 2_675
Na1 Na3 Na1 92.07(8) 4_477 2_675
O12 Na3 Na2 35.5(2) . 4_577
O3 Na3 Na2 82.5(2) 2_685 4_577
O8 Na3 Na2 90.4(2) . 4_577
O4 Na3 Na2 165.4(2) 4_477 4_577
O2 Na3 Na2 110.1(2) 4_477 4_577
O11 Na3 Na2 46.0(2) . 4_577
O13 Na3 Na2 113.6(3) . 4_577
P3 Na3 Na2 139.82(12) 4_477 4_577
Co2 Na3 Na2 50.37(7) . 4_577
Na1 Na3 Na2 82.79(11) 4_477 4_577
Na1 Na3 Na2 151.34(13) 2_675 4_577
O6 Na4 O1 173.0(3) . 2_674
O6 Na4 O13 93.3(3) . 2_674
O1 Na4 O13 90.8(4) 2_674 2_674
O6 Na4 O10 109.8(3) . 2_674
O1 Na4 O10 67.5(2) 2_674 2_674
O13 Na4 O10 154.5(4) 2_674 2_674
O6 Na4 O9 108.4(3) . 2_674
O1 Na4 O9 76.8(3) 2_674 2_674
O13 Na4 O9 95.6(3) 2_674 2_674
O10 Na4 O9 67.3(2) 2_674 2_674
O6 Na4 O7 91.9(2) . 3_746
O1 Na4 O7 82.1(3) 2_674 3_746
O13 Na4 O7 94.1(3) 2_674 3_746
O10 Na4 O7 95.9(3) 2_674 3_746
O9 Na4 O7 156.9(2) 2_674 3_746
O6 Na4 Co1 141.2(2) . 2_674
O1 Na4 Co1 41.2(2) 2_674 2_674
O13 Na4 Co1 110.2(3) 2_674 2_674
O10 Na4 Co1 44.5(2) 2_674 2_674
O9 Na4 Co1 41.08(14) 2_674 2_674
O7 Na4 Co1 115.8(2) 3_746 2_674
O6 Na4 Na2 123.1(2) . 2_674
O1 Na4 Na2 50.1(2) 2_674 2_674
O13 Na4 Na2 124.4(3) 2_674 2_674
O10 Na4 Na2 51.0(2) 2_674 2_674
O9 Na4 Na2 108.2(2) 2_674 2_674
O7 Na4 Na2 49.6(2) 3_746 2_674
Co1 Na4 Na2 68.36(9) 2_674 2_674
O6 Na4 Na1 68.9(2) . .
O1 Na4 Na1 110.0(2) 2_674 .
O13 Na4 Na1 49.4(3) 2_674 .
O10 Na4 Na1 149.3(2) 2_674 .
O9 Na4 Na1 143.2(2) 2_674 .
O7 Na4 Na1 54.3(2) 3_746 .
Co1 Na4 Na1 149.38(14) 2_674 .
Na2 Na4 Na1 102.57(13) 2_674 .
O6 Na4 Na2 81.8(2) . 3_656
O1 Na4 Na2 99.6(2) 2_674 3_656
O13 Na4 Na2 131.7(3) 2_674 3_656
O10 Na4 Na2 46.0(2) 2_674 3_656
O9 Na4 Na2 43.3(2) 2_674 3_656
O7 Na4 Na2 133.9(2) 3_746 3_656
Co1 Na4 Na2 59.39(8) 2_674 3_656
Na2 Na4 Na2 96.86(10) 2_674 3_656
Na1 Na4 Na2 150.39(13) . 3_656
P4 O1 Co1 131.7(4) . .
P4 O1 Na4 133.1(4) . 2_675
Co1 O1 Na4 89.4(3) . 2_675
P4 O1 Na2 103.2(4) . .
Co1 O1 Na2 102.9(3) . .
Na4 O1 Na2 84.2(2) 2_675 .
P3 O2 Co1 130.6(4) . .
P3 O2 Na1 122.1(4) . .
Co1 O2 Na1 100.2(3) . .
P3 O2 Na3 90.8(3) . 4_577
Co1 O2 Na3 114.2(3) . 4_577
Na1 O2 Na3 91.2(3) . 4_577
P2 O3 Na3 139.1(4) . 2_684
P2 O3 Na1 106.6(3) . 3_756
Na3 O3 Na1 95.1(2) 2_684 3_756
P3 O4 Co2 129.2(4) . .
P3 O4 Na1 102.3(3) . 3_756
Co2 O4 Na1 112.1(3) . 3_756
P3 O4 Na3 94.7(3) . 4_577
Co2 O4 Na3 117.8(3) . 4_577
Na1 O4 Na3 94.3(3) 3_756 4_577
P2 O5 Co1 130.6(4) . 1_565
P2 O5 Na1 128.3(3) . 1_565
Co1 O5 Na1 99.5(2) 1_565 1_565
P3 O6 Na4 144.3(4) . .
P3 O6 Na1 90.4(3) . 3_756
Na4 O6 Na1 119.4(3) . 3_756
P2 O7 Co2 118.7(4) . .
P2 O7 Na2 117.1(3) . 4_577
Co2 O7 Na2 83.9(2) . 4_577
P2 O7 Na4 121.1(3) . 3_756
Co2 O7 Na4 119.1(3) . 3_756
Na2 O7 Na4 79.4(2) 4_577 3_756
P2 O7 Na1 86.6(3) . 3_756
Co2 O7 Na1 92.4(2) . 3_756
Na2 O7 Na1 154.8(3) 4_577 3_756
Na4 O7 Na1 80.7(2) 3_756 3_756
P4 O8 Co2 130.8(4) . .
P4 O8 Na3 138.5(4) . .
Co2 O8 Na3 90.1(3) . .
P1 O9 Co1 135.1(4) . .
P1 O9 Na4 139.4(4) . 2_675
Co1 O9 Na4 84.0(2) . 2_675
P1 O9 Na2 91.9(3) . 4_567
Co1 O9 Na2 95.5(3) . 4_567
Na4 O9 Na2 95.0(2) 2_675 4_567
P1 O10 Co1 134.4(4) 4_467 .
P1 O10 Na4 143.9(4) 4_467 2_675
Co1 O10 Na4 81.7(2) . 2_675
P1 O10 Na2 93.8(4) 4_467 .
Co1 O10 Na2 96.6(3) . .
Na4 O10 Na2 79.5(2) 2_675 .
P1 O10 Na2 88.8(3) 4_467 4_567
Co1 O10 Na2 88.7(3) . 4_567
Na4 O10 Na2 92.5(3) 2_675 4_567
Na2 O10 Na2 169.6(3) . 4_567
P4 O11 Co2 122.0(4) 4_577 .
P4 O11 Na3 155.9(4) 4_577 .
Co2 O11 Na3 81.3(2) . .
P4 O11 Na2 89.5(3) 4_577 4_577
Co2 O11 Na2 77.3(2) . 4_577
Na3 O11 Na2 90.2(2) . 4_577
P1 O12 Co2 122.5(4) 4_477 .
P1 O12 Na3 137.4(4) 4_477 .
Co2 O12 Na3 90.1(2) . .
P1 O12 Na2 99.1(3) 4_477 4_577
Co2 O12 Na2 84.2(3) . 4_577
Na3 O12 Na2 111.9(3) . 4_577
Na4 O13 Na1 86.2(4) 2_675 2_675
Na4 O13 Na3 125.0(5) 2_675 .
Na1 O13 Na3 82.9(3) 2_675 .
Na4 O13 H1 111.0(100) 2_675 .
Na1 O13 H1 162.5(100) 2_675 .
Na3 O13 H1 84.5(100) . .
Na4 O13 H2 116.1(100) 2_675 .
Na1 O13 H2 106.1(100) 2_675 .
Na3 O13 H2 118.7(100) . .
H1 O13 H2 69.8(100) . .
Na2 O14 H3 109.6(52) . .
Na2 O14 H4 119.0(70) . .
H3 O14 H4 85.3(81) . .
P4 C1 P3 113.6(6) . .
P4 C1 H5 106.5(46) . .
P3 C1 H5 104.9(48) . .
P4 C1 H6 115.5(64) . .
P3 C1 H6 107.0(65) . .
H5 C1 H6 108.8(80) . .
P1 C2 P2 112.7(6) 4_477 .
P1 C2 H7 117.4(60) 4_477 .
P2 C2 H7 97.8(65) . .
P1 C2 H8 108.5(73) 4_477 .
P2 C2 H8 107.5(78) . .
H7 C2 H8 112.2(100) . .

loop_
_geom_bond_atom_site_label_1
_geom_bond_atom_site_label_2
_geom_bond_distance
_geom_bond_site_symmetry_2
Co1 O5 1.999(6) 1_545
Co1 O1 2.023(7) .
Co1 O9 2.028(6) .
Co1 O2 2.060(6) .
Co1 O10 2.176(7) .
Co1 Na4 3.070(4) 2_675
Co1 Na1 3.401(4) .
Co1 Na2 3.449(4) 4_567
Co1 Na2 3.548(4) .
Co2 O11 2.015(6) .
Co2 O8 2.017(7) .
Co2 O4 2.019(6) .
Co2 O7 2.092(6) .
Co2 O12 2.139(7) .
Co2 Na2 3.093(4) 4_577
Co2 Na3 3.130(4) .
P1 O12 1.512(7) 4_577
P1 O10 1.512(7) 4_567
P1 O9 1.525(7) .
P1 C2 1.806(10) 4_577
P1 Na2 3.060(4) 4_567
P1 Na2 3.087(4) 1_655
P2 O3 1.501(6) .
P2 O5 1.532(6) .
P2 O7 1.534(6) .
P2 C2 1.817(11) .
P2 Na1 3.236(5) 3_756
P3 O6 1.504(6) .
P3 O2 1.527(7) .
P3 O4 1.537(7) .
P3 C1 1.806(10) .
P3 Na3 3.059(4) 4_577
P3 Na1 3.120(5) 3_756
P3 Na1 3.430(5) .
P4 O8 1.502(8) .
P4 O1 1.521(7) .
P4 O11 1.530(7) 4_477
P4 C1 1.802(9) .
P4 Na2 3.206(4) .
Na1 O2 2.366(7) .
Na1 O4 2.408(7) 3_746
Na1 O5 2.442(7) 1_545
Na1 O3 2.470(7) 3_746
Na1 O13 2.720(12) 2_674
Na1 O6 2.724(8) 3_746
Na1 O7 2.942(7) 3_746
Na1 P3 3.120(5) 3_746
Na1 P2 3.236(5) 3_746
Na1 Na3 3.574(5) 4_577
Na2 O14 2.294(7) .
Na2 O12 2.462(8) 4_477
Na2 O1 2.497(9) .
Na2 O7 2.510(7) 4_477
Na2 O10 2.563(8) .
Na2 O9 2.602(8) 4_467
Na2 O10 2.724(9) 4_467
Na2 O11 2.831(8) 4_477
Na2 P1 3.060(4) 4_467
Na2 P1 3.087(4) 1_455
Na2 Co2 3.093(4) 4_477
Na3 O12 2.283(7) .
Na3 O3 2.371(6) 2_685
Na3 O8 2.392(7) .
Na3 O4 2.523(7) 4_477
Na3 O2 2.629(8) 4_477
Na3 O11 2.720(7) .
Na3 O13 2.741(12) .
Na3 P3 3.059(4) 4_477
Na3 Na1 3.574(5) 4_477
Na3 Na1 3.615(5) 2_675
Na3 Na2 3.934(5) 4_577
Na4 O6 2.231(7) .
Na4 O1 2.332(7) 2_674
Na4 O13 2.503(12) 2_674
Na4 O10 2.504(7) 2_674
Na4 O9 2.525(7) 2_674
Na4 O7 2.560(7) 3_746
Na4 Co1 3.070(4) 2_674
Na4 Na2 3.240(5) 2_674
Na4 Na2 3.780(5) 3_656
O1 Na4 2.332(7) 2_675
O2 Na3 2.628(8) 4_577
O3 Na3 2.371(6) 2_684
O3 Na1 2.470(7) 3_756
O4 Na1 2.408(7) 3_756
O4 Na3 2.523(7) 4_577
O5 Co1 1.999(6) 1_565
O5 Na1 2.442(7) 1_565
O6 Na1 2.724(8) 3_756
O7 Na2 2.510(7) 4_577
O7 Na4 2.560(7) 3_756
O7 Na1 2.942(7) 3_756
O9 Na4 2.525(7) 2_675
O9 Na2 2.602(8) 4_567
O10 P1 1.512(7) 4_467
O10 Na4 2.504(7) 2_675
O10 Na2 2.724(8) 4_567
O11 P4 1.529(6) 4_577
O11 Na2 2.831(8) 4_577
O12 P1 1.512(7) 4_477
O12 Na2 2.462(8) 4_577
O13 Na4 2.503(12) 2_675
O13 Na1 2.720(12) 2_675
O13 H1 0.57(11) .
O13 H2 0.96(21) .
O14 H3 0.94(10) .
O14 H4 0.73(9) .
C1 H5 0.95(9) .
C1 H6 0.80(9) .
C2 P1 1.806(10) 4_477
C2 H7 1.08(13) .
C2 H8 0.69(9) .
